data_1529663
loop_
_publ_author_name
'Bogacz, A.'
'Bros, J.P.'
'Hewat, A.W.'
'Gaune-Escard, M.'
'Taylor, J.C.'

_publ_section_title
;
 New fast-ion conductors from uranium halides - the U Cl6 / Na2 U Br6
 structures
;
_journal_name_full 'Journal of Physics C'
_journal_page_first 5273
_journal_page_last 5278
_journal_volume 13
_journal_year 1980
_chemical_formula_sum 'Br6 Na2 U'
_chemical_name_systematic 'Na2 (U Br6)'
_space_group_IT_number 164
_symmetry_space_group_name_Hall '-P 3 2"'
_symmetry_space_group_name_H-M 'P -3 m 1'
_cell_angle_alpha 90
_cell_angle_beta 90
_cell_angle_gamma 120
_cell_formula_units_Z 3
_cell_length_a 12.4368
_cell_length_b 12.4368
_cell_length_c 6.6653
_cell_volume 892.828
_citation_journal_id_ASTM JPSOAW
_cod_data_source_file Bogacz_JPSOAW_1980_624.cif
_cod_data_source_block Br6Na2U1
_cod_original_cell_volume 892.8276
_cod_original_formula_sum 'Br6 Na2 U1'
_cod_database_code 1529663

loop_
_symmetry_equiv_pos_as_xyz
x,y,z
-y,x-y,z
-x+y,-x,z
y,x,-z
-x,-x+y,-z
x-y,-y,-z
-x,-y,-z
y,-x+y,-z
x-y,x,-z
-y,-x,z
x,x-y,z
-x+y,y,z

loop_
_atom_site_label
_atom_site_type_symbol
_atom_site_fract_x
_atom_site_fract_y
_atom_site_fract_z
_atom_site_occupancy
_atom_site_U_iso_or_equiv
Br3 Br-1 0.4365 0.873 0.2449 1 0.0
U1 U+4 0 0 0 1 0.0
U2 U+4 0.3333 0.6667 0.4799 1 0.0
Br2 Br-1 0.23 0.46 0.7302 1 0.0
Br1 Br-1 0.1084 0.2168 0.2448 1 0.0
Na1 Na+1 0.3434 0 0 1 0.0
